data_7026197
loop_
_publ_author_name
'Hashimoto, Hisako'
'Suzuki, Toshinori'
'Tobita, Hiromi'

_publ_section_title
;
 Synthesis of \h(2)-cyclooctene iridium and rhodium complexes supported by
 a novel P,N-chelate ligand and their reactivity toward hydrosilanes:
 facile Cl migration from metal to silicon via silylene complex
 intermediates and formation of a base-stabilised silylene complex.
;
_journal_issue 39
_journal_name_full 'Dalton transactions (Cambridge, England : 2003)'
_journal_page_first 9386
_journal_page_last 9400
_journal_paper_doi 10.1039/c0dt00264j
_journal_volume 39
_journal_year 2010
_chemical_formula_moiety 'C26 H580 Cl Ir N O P Si2, C7 H8'
_chemical_formula_sum 'C33 H58 Cl Ir N O P Si2'
_chemical_formula_weight 799.60
_chemical_name_systematic
;
?
;
_space_group_IT_number 14
_symmetry_cell_setting monoclinic
_symmetry_space_group_name_Hall '-P 2ybc'
_symmetry_space_group_name_H-M 'P 1 21/c 1'
_atom_sites_solution_hydrogens geom
_atom_sites_solution_primary direct
_atom_sites_solution_secondary difmap
_audit_creation_method SHELXL-97
_cell_angle_alpha 90.00
_cell_angle_beta 92.365(2)
_cell_angle_gamma 90.00
_cell_formula_units_Z 4
_cell_length_a 12.0805(5)
_cell_length_b 16.3211(8)
_cell_length_c 18.1653(8)
_cell_measurement_reflns_used 8173
_cell_measurement_temperature 150(2)
_cell_measurement_theta_max 27.48
_cell_measurement_theta_min 1.68
_cell_volume 3578.5(3)
_computing_cell_refinement PROCESS-AUTO
_computing_data_collection PROCESS-AUTO
_computing_data_reduction 'teXsan Ver. 1.11'
_computing_molecular_graphics ORTEP
_computing_structure_refinement 'SHELXL-97 (Sheldrick, 1997)'
_computing_structure_solution 'SHELXS-97 (Sheldrick, 1990)'
_diffrn_ambient_temperature 150(2)
_diffrn_detector_area_resol_mean 10.00
_diffrn_measured_fraction_theta_full 0.997
_diffrn_measured_fraction_theta_max 0.997
_diffrn_measurement_device_type 'Rigaku RAXIS-RAPID Imaging Plate'
_diffrn_measurement_method \w
_diffrn_radiation_monochromator graphite
_diffrn_radiation_source 'fine-focus sealed tube'
_diffrn_radiation_type MoK\a
_diffrn_radiation_wavelength 0.71069
_diffrn_reflns_av_R_equivalents 0.1691
_diffrn_reflns_av_sigmaI/netI 0.1100
_diffrn_reflns_limit_h_max 15
_diffrn_reflns_limit_h_min -15
_diffrn_reflns_limit_k_max 21
_diffrn_reflns_limit_k_min -20
_diffrn_reflns_limit_l_max 23
_diffrn_reflns_limit_l_min -23
_diffrn_reflns_number 31899
_diffrn_reflns_theta_full 27.48
_diffrn_reflns_theta_max 27.48
_diffrn_reflns_theta_min 1.68
_exptl_absorpt_coefficient_mu 3.943
_exptl_absorpt_correction_T_max 0.7698
_exptl_absorpt_correction_T_min 0.6282
_exptl_absorpt_correction_type integration
_exptl_absorpt_process_details 'NUMABS (Higashi, 1999)'
_exptl_crystal_colour colorless
_exptl_crystal_density_diffrn 1.484
_exptl_crystal_density_method 'not measured'
_exptl_crystal_description block
_exptl_crystal_F_000 1632
_exptl_crystal_size_max 0.13
_exptl_crystal_size_mid 0.12
_exptl_crystal_size_min 0.07
_refine_diff_density_max 1.573
_refine_diff_density_min -2.089
_refine_diff_density_rms 0.298
_refine_ls_extinction_method none
_refine_ls_goodness_of_fit_ref 1.227
_refine_ls_hydrogen_treatment mixed
_refine_ls_matrix_type full
_refine_ls_number_parameters 374
_refine_ls_number_reflns 8173
_refine_ls_number_restraints 0
_refine_ls_restrained_S_all 1.227
_refine_ls_R_factor_all 0.1221
_refine_ls_R_factor_gt 0.0833
_refine_ls_shift/su_max 0.000
_refine_ls_shift/su_mean 0.000
_refine_ls_structure_factor_coef Fsqd
_refine_ls_weighting_details 'calc w=1/[\s^2^(Fo^2^)+(0.0607P)^2^+5.5304P] where P=(Fo^2^+2Fc^2^)/3'
_refine_ls_weighting_scheme calc
_refine_ls_wR_factor_gt 0.1335
_refine_ls_wR_factor_ref 0.1488
_reflns_number_gt 6128
_reflns_number_total 8173
_reflns_threshold_expression >2sigma(I)
_cod_data_source_file c0dt00264j.txt
_cod_data_source_block (PcyN-P,N)IrHCl[SiMe2??O(Me)??SiMe2-Si,Si]-(8)?C7H8
_cod_original_sg_symbol_H-M 'P 21/c'
_cod_database_code 7026197

loop_
_symmetry_equiv_pos_as_xyz
'x, y, z'
'-x, y+1/2, -z+1/2'
'-x, -y, -z'
'x, -y-1/2, z-1/2'

loop_
_atom_site_label
_atom_site_type_symbol
_atom_site_fract_x
_atom_site_fract_y
_atom_site_fract_z
_atom_site_U_iso_or_equiv
_atom_site_adp_type
_atom_site_occupancy
_atom_site_symmetry_multiplicity
_atom_site_calc_flag
_atom_site_refinement_flags
Ir1 Ir 0.11612(3) 0.225077(19) 0.129442(16) 0.01323(10) Uani 1 1 d .
H1 H 0.156(13) 0.181(10) 0.067(8) 0.09(5) Uiso 1 1 d .
Cl1 Cl 0.00023(19) 0.30190(13) 0.21684(11) 0.0213(4) Uani 1 1 d .
P1 P 0.27146(19) 0.21150(12) 0.20674(11) 0.0137(4) Uani 1 1 d .
Si1 Si -0.0129(2) 0.23549(15) 0.03048(12) 0.0188(5) Uani 1 1 d .
Si2 Si 0.1597(2) 0.33601(15) 0.06137(12) 0.0173(5) Uani 1 1 d .
O1 O 0.0701(5) 0.3088(4) -0.0171(3) 0.0185(13) Uani 1 1 d .
N1 N 0.0725(6) 0.1006(4) 0.1826(3) 0.0158(15) Uani 1 1 d .
C1 C 0.2523(8) 0.1153(5) 0.2548(4) 0.0174(18) Uani 1 1 d .
C2 C 0.1547(8) 0.0714(5) 0.2390(4) 0.0199(19) Uani 1 1 d .
C3 C 0.1381(9) -0.0041(5) 0.2738(5) 0.024(2) Uani 1 1 d .
H2 H 0.0721 -0.0342 0.2633 0.028 Uiso 1 1 calc R
C4 C 0.2173(9) -0.0345(5) 0.3232(5) 0.028(2) Uani 1 1 d .
H3 H 0.2042 -0.0853 0.3468 0.033 Uiso 1 1 calc R
C5 C 0.3160(9) 0.0070(5) 0.3396(4) 0.022(2) Uani 1 1 d .
C6 C 0.3309(8) 0.0821(6) 0.3059(5) 0.0223(19) Uani 1 1 d .
H4 H 0.3964 0.1123 0.3177 0.027 Uiso 1 1 calc R
C7 C 0.4026(9) -0.0298(6) 0.3920(5) 0.031(2) Uani 1 1 d .
H5 H 0.4595 -0.0569 0.3638 0.046 Uiso 1 1 calc R
H6 H 0.3677 -0.0699 0.4238 0.046 Uiso 1 1 calc R
H7 H 0.4367 0.0137 0.4225 0.046 Uiso 1 1 calc R
C8 C 0.4004(7) 0.1989(5) 0.1555(4) 0.0167(17) Uani 1 1 d .
H8 H 0.3904 0.2340 0.1106 0.020 Uiso 1 1 calc R
C9 C 0.4140(8) 0.1113(6) 0.1269(5) 0.0238(19) Uani 1 1 d .
H9 H 0.4315 0.0742 0.1688 0.029 Uiso 1 1 calc R
H10 H 0.3434 0.0929 0.1026 0.029 Uiso 1 1 calc R
C10 C 0.5062(8) 0.1064(7) 0.0720(5) 0.030(2) Uani 1 1 d .
H11 H 0.5165 0.0486 0.0571 0.036 Uiso 1 1 calc R
H12 H 0.4847 0.1384 0.0274 0.036 Uiso 1 1 calc R
C11 C 0.6139(8) 0.1393(6) 0.1053(5) 0.027(2) Uani 1 1 d .
H13 H 0.6412 0.1021 0.1452 0.032 Uiso 1 1 calc R
H14 H 0.6700 0.1406 0.0671 0.032 Uiso 1 1 calc R
C12 C 0.6006(7) 0.2234(6) 0.1360(5) 0.026(2) Uani 1 1 d .
H15 H 0.5810 0.2617 0.0952 0.031 Uiso 1 1 calc R
H16 H 0.6720 0.2416 0.1592 0.031 Uiso 1 1 calc R
C13 C 0.5102(8) 0.2267(6) 0.1934(5) 0.0241(19) Uani 1 1 d .
H17 H 0.5301 0.1901 0.2354 0.029 Uiso 1 1 calc R
H18 H 0.5030 0.2832 0.2124 0.029 Uiso 1 1 calc R
C14 C 0.3094(8) 0.2857(5) 0.2804(4) 0.0169(17) Uani 1 1 d .
H19 H 0.3875 0.2746 0.2979 0.020 Uiso 1 1 calc R
C15 C 0.3047(9) 0.3713(5) 0.2469(5) 0.022(2) Uani 1 1 d .
H20 H 0.2291 0.3815 0.2258 0.027 Uiso 1 1 calc R
H21 H 0.3567 0.3742 0.2063 0.027 Uiso 1 1 calc R
C16 C 0.3346(10) 0.4383(6) 0.3038(5) 0.032(2) Uani 1 1 d .
H22 H 0.4138 0.4333 0.3195 0.038 Uiso 1 1 calc R
H23 H 0.3233 0.4929 0.2809 0.038 Uiso 1 1 calc R
C17 C 0.2638(10) 0.4309(6) 0.3705(5) 0.030(2) Uani 1 1 d .
H24 H 0.1858 0.4434 0.3559 0.036 Uiso 1 1 calc R
H25 H 0.2889 0.4714 0.4081 0.036 Uiso 1 1 calc R
C18 C 0.2707(8) 0.3453(6) 0.4034(4) 0.024(2) Uani 1 1 d .
H26 H 0.2224 0.3421 0.4460 0.029 Uiso 1 1 calc R
H27 H 0.3478 0.3344 0.4214 0.029 Uiso 1 1 calc R
C19 C 0.2353(8) 0.2806(5) 0.3469(4) 0.0208(18) Uani 1 1 d .
H28 H 0.1570 0.2896 0.3306 0.025 Uiso 1 1 calc R
H29 H 0.2415 0.2255 0.3694 0.025 Uiso 1 1 calc R
C20 C 0.0652(8) 0.0371(5) 0.1228(5) 0.0219(19) Uani 1 1 d .
H30 H 0.1345 0.0364 0.0967 0.033 Uiso 1 1 calc R
H31 H 0.0035 0.0504 0.0881 0.033 Uiso 1 1 calc R
H32 H 0.0528 -0.0168 0.1447 0.033 Uiso 1 1 calc R
C21 C -0.0404(7) 0.1054(6) 0.2147(5) 0.0209(19) Uani 1 1 d .
H33 H -0.0569 0.0534 0.2388 0.031 Uiso 1 1 calc R
H34 H -0.0963 0.1160 0.1752 0.031 Uiso 1 1 calc R
H35 H -0.0413 0.1499 0.2509 0.031 Uiso 1 1 calc R
C22 C -0.0395(9) 0.1535(6) -0.0402(5) 0.028(2) Uani 1 1 d .
H36 H -0.0630 0.1787 -0.0872 0.042 Uiso 1 1 calc R
H37 H -0.0980 0.1169 -0.0238 0.042 Uiso 1 1 calc R
H38 H 0.0285 0.1220 -0.0464 0.042 Uiso 1 1 calc R
C23 C -0.1459(8) 0.2923(6) 0.0355(5) 0.027(2) Uani 1 1 d .
H39 H -0.1334 0.3433 0.0631 0.040 Uiso 1 1 calc R
H40 H -0.1998 0.2585 0.0605 0.040 Uiso 1 1 calc R
H41 H -0.1745 0.3051 -0.0145 0.040 Uiso 1 1 calc R
C24 C 0.2987(8) 0.3517(6) 0.0189(5) 0.026(2) Uani 1 1 d .
H42 H 0.3270 0.2989 0.0022 0.039 Uiso 1 1 calc R
H43 H 0.3510 0.3753 0.0558 0.039 Uiso 1 1 calc R
H44 H 0.2900 0.3891 -0.0231 0.039 Uiso 1 1 calc R
C25 C 0.1105(9) 0.4409(6) 0.0834(5) 0.026(2) Uani 1 1 d .
H45 H 0.1143 0.4758 0.0397 0.039 Uiso 1 1 calc R
H46 H 0.1575 0.4640 0.1235 0.039 Uiso 1 1 calc R
H47 H 0.0337 0.4382 0.0987 0.039 Uiso 1 1 calc R
C26 C 0.0388(9) 0.3563(6) -0.0812(5) 0.027(2) Uani 1 1 d .
H48 H 0.0176 0.3195 -0.1220 0.041 Uiso 1 1 calc R
H49 H 0.1014 0.3904 -0.0950 0.041 Uiso 1 1 calc R
H50 H -0.0242 0.3916 -0.0703 0.041 Uiso 1 1 calc R
C27 C 0.6712(9) 0.2843(7) 0.3600(5) 0.034(2) Uani 1 1 d .
C28 C 0.5958(9) 0.2498(7) 0.4044(5) 0.035(3) Uani 1 1 d .
H51 H 0.5470 0.2850 0.4293 0.042 Uiso 1 1 calc R
C29 C 0.5865(9) 0.1655(7) 0.4152(6) 0.034(2) Uani 1 1 d .
H52 H 0.5329 0.1438 0.4468 0.041 Uiso 1 1 calc R
C30 C 0.6563(11) 0.1151(8) 0.3793(6) 0.045(3) Uani 1 1 d .
H53 H 0.6506 0.0574 0.3850 0.054 Uiso 1 1 calc R
C31 C 0.7350(10) 0.1473(9) 0.3348(6) 0.046(3) Uani 1 1 d .
H54 H 0.7841 0.1120 0.3103 0.055 Uiso 1 1 calc R
C32 C 0.7424(9) 0.2326(9) 0.3259(5) 0.044(3) Uani 1 1 d .
H55 H 0.7975 0.2548 0.2959 0.052 Uiso 1 1 calc R
C33 C 0.6788(12) 0.3740(8) 0.3501(8) 0.059(4) Uani 1 1 d .
H56 H 0.6659 0.4014 0.3969 0.088 Uiso 1 1 calc R
H57 H 0.6228 0.3918 0.3129 0.088 Uiso 1 1 calc R
H58 H 0.7527 0.3882 0.3338 0.088 Uiso 1 1 calc R

loop_
_atom_site_aniso_label
_atom_site_aniso_U_11
_atom_site_aniso_U_22
_atom_site_aniso_U_33
_atom_site_aniso_U_23
_atom_site_aniso_U_13
_atom_site_aniso_U_12
Ir1 0.01334(16) 0.01354(15) 0.01276(14) -0.00209(14) -0.00024(10) -0.00075(15)
Cl1 0.0197(11) 0.0225(10) 0.0218(9) -0.0058(8) 0.0014(8) 0.0039(9)
P1 0.0163(11) 0.0107(10) 0.0142(9) -0.0013(8) 0.0009(8) -0.0009(8)
Si1 0.0177(12) 0.0207(12) 0.0179(10) -0.0031(10) -0.0018(9) -0.0008(11)
Si2 0.0169(12) 0.0186(11) 0.0162(10) 0.0014(9) -0.0004(9) 0.0000(10)
O1 0.018(3) 0.023(3) 0.015(3) 0.002(2) 0.001(2) 0.003(3)
N1 0.009(4) 0.023(4) 0.016(3) -0.004(3) 0.002(3) -0.001(3)
C1 0.021(5) 0.018(4) 0.014(4) -0.004(3) -0.001(3) -0.007(4)
C2 0.030(5) 0.011(4) 0.020(4) 0.002(3) 0.006(4) 0.000(4)
C3 0.027(5) 0.011(4) 0.033(5) 0.001(4) 0.003(4) -0.007(4)
C4 0.040(6) 0.012(4) 0.032(5) 0.006(4) 0.006(4) -0.005(4)
C5 0.034(6) 0.016(4) 0.016(4) 0.001(3) 0.002(4) 0.007(4)
C6 0.023(5) 0.022(5) 0.022(4) 0.000(4) 0.002(4) -0.004(4)
C7 0.034(6) 0.027(5) 0.030(5) 0.014(4) -0.003(4) 0.002(5)
C8 0.017(5) 0.015(4) 0.018(4) 0.002(3) 0.002(3) -0.003(3)
C9 0.020(5) 0.024(5) 0.028(4) -0.001(4) 0.005(4) 0.001(4)
C10 0.022(5) 0.035(5) 0.034(5) -0.014(4) 0.013(4) 0.004(4)
C11 0.019(5) 0.025(5) 0.038(5) 0.000(4) 0.009(4) 0.004(4)
C12 0.015(5) 0.029(5) 0.035(5) 0.007(5) 0.003(4) 0.008(4)
C13 0.019(5) 0.027(5) 0.027(4) 0.003(4) 0.007(3) -0.007(4)
C14 0.020(4) 0.011(4) 0.019(4) -0.001(3) -0.002(3) -0.004(3)
C15 0.034(6) 0.010(4) 0.023(4) -0.006(3) -0.002(4) -0.007(4)
C16 0.049(7) 0.022(5) 0.025(4) -0.005(4) 0.007(5) -0.017(5)
C17 0.040(7) 0.021(5) 0.029(5) -0.007(4) -0.004(4) 0.005(5)
C18 0.025(5) 0.029(5) 0.017(4) -0.002(4) -0.001(4) -0.002(4)
C19 0.028(5) 0.018(4) 0.017(4) 0.001(4) 0.004(3) 0.004(4)
C20 0.024(5) 0.017(4) 0.023(4) -0.007(4) -0.008(4) 0.001(4)
C21 0.011(4) 0.022(4) 0.030(4) -0.002(4) 0.006(4) -0.006(4)
C22 0.031(6) 0.025(5) 0.026(4) -0.005(4) -0.012(4) -0.001(4)
C23 0.019(5) 0.027(5) 0.034(5) -0.002(4) 0.000(4) -0.002(4)
C24 0.015(5) 0.029(5) 0.034(5) 0.008(4) 0.004(4) 0.002(4)
C25 0.035(6) 0.022(5) 0.021(4) 0.002(4) -0.005(4) -0.006(4)
C26 0.027(6) 0.036(5) 0.018(4) 0.005(4) -0.003(4) 0.009(5)
C27 0.026(5) 0.049(7) 0.027(4) 0.000(5) -0.008(4) -0.010(5)
C28 0.027(6) 0.049(7) 0.028(5) -0.006(4) -0.006(4) 0.006(5)
C29 0.017(5) 0.047(7) 0.039(5) 0.002(5) 0.000(4) -0.008(5)
C30 0.035(7) 0.048(7) 0.051(7) -0.010(6) -0.012(6) -0.006(6)
C31 0.021(6) 0.071(9) 0.044(6) -0.011(6) -0.003(5) -0.001(6)
C32 0.024(6) 0.081(10) 0.026(5) 0.004(6) 0.004(4) -0.020(7)
C33 0.041(8) 0.050(8) 0.084(9) 0.026(8) -0.014(7) -0.010(7)

loop_
_atom_type_symbol
_atom_type_description
_atom_type_scat_dispersion_real
_atom_type_scat_dispersion_imag
_atom_type_scat_source
C C 0.0033 0.0016 'International Tables Vol C Tables 4.2.6.8 and 6.1.1.4'
H H 0.0000 0.0000 'International Tables Vol C Tables 4.2.6.8 and 6.1.1.4'
Cl Cl 0.1484 0.1585 'International Tables Vol C Tables 4.2.6.8 and 6.1.1.4'
Ir Ir -1.4442 7.9887 'International Tables Vol C Tables 4.2.6.8 and 6.1.1.4'
N N 0.0061 0.0033 'International Tables Vol C Tables 4.2.6.8 and 6.1.1.4'
O O 0.0106 0.0060 'International Tables Vol C Tables 4.2.6.8 and 6.1.1.4'
P P 0.1023 0.0942 'International Tables Vol C Tables 4.2.6.8 and 6.1.1.4'
Si Si 0.0817 0.0704 'International Tables Vol C Tables 4.2.6.8 and 6.1.1.4'

loop_
_geom_angle_atom_site_label_1
_geom_angle_atom_site_label_2
_geom_angle_atom_site_label_3
_geom_angle
Si2 Ir1 P1 101.96(8)
Si2 Ir1 N1 171.35(17)
P1 Ir1 N1 81.70(18)
Si2 Ir1 Si1 71.63(9)
P1 Ir1 Si1 167.19(8)
N1 Ir1 Si1 103.19(18)
Si2 Ir1 Cl1 95.44(8)
P1 Ir1 Cl1 97.16(7)
N1 Ir1 Cl1 91.85(18)
Si1 Ir1 Cl1 94.53(8)
Si2 Ir1 H1 83(6)
P1 Ir1 H1 98(6)
N1 Ir1 H1 89(6)
Si1 Ir1 H1 71(6)
Cl1 Ir1 H1 165(6)
C1 P1 C14 104.6(3)
C1 P1 C8 105.7(4)
C14 P1 C8 104.3(4)
C1 P1 Ir1 105.0(3)
C14 P1 Ir1 123.3(3)
C8 P1 Ir1 112.5(3)
O1 Si1 C23 101.0(4)
O1 Si1 C22 103.2(4)
C23 Si1 C22 105.4(5)
O1 Si1 Ir1 92.9(2)
C23 Si1 Ir1 123.3(3)
C22 Si1 Ir1 124.4(3)
O1 Si1 Si2 41.88(19)
C23 Si1 Si2 110.4(3)
C22 Si1 Si2 133.4(4)
Ir1 Si1 Si2 52.99(7)
O1 Si2 C25 102.1(4)
O1 Si2 C24 103.0(4)
C25 Si2 C24 105.0(5)
O1 Si2 Ir1 95.1(2)
C25 Si2 Ir1 122.2(3)
C24 Si2 Ir1 124.1(3)
O1 Si2 Si1 41.7(2)
C25 Si2 Si1 110.7(3)
C24 Si2 Si1 133.6(3)
Ir1 Si2 Si1 55.38(7)
C26 O1 Si1 127.9(6)
C26 O1 Si2 129.4(6)
Si1 O1 Si2 96.4(3)
C2 N1 C20 107.2(7)
C2 N1 C21 110.0(6)
C20 N1 C21 106.8(7)
C2 N1 Ir1 114.5(5)
C20 N1 Ir1 108.1(5)
C21 N1 Ir1 109.9(5)
C2 C1 C6 118.5(8)
C2 C1 P1 117.9(6)
C6 C1 P1 123.6(7)
C1 C2 C3 119.5(8)
C1 C2 N1 120.9(7)
C3 C2 N1 119.5(8)
C4 C3 C2 120.2(9)
C4 C3 H2 119.9
C2 C3 H2 119.9
C3 C4 C5 121.9(8)
C3 C4 H3 119.0
C5 C4 H3 119.0
C6 C5 C4 117.5(8)
C6 C5 C7 122.1(9)
C4 C5 C7 120.4(8)
C5 C6 C1 122.4(9)
C5 C6 H4 118.8
C1 C6 H4 118.8
C5 C7 H5 109.5
C5 C7 H6 109.5
H5 C7 H6 109.5
C5 C7 H7 109.5
H5 C7 H7 109.5
H6 C7 H7 109.5
C9 C8 C13 109.0(8)
C9 C8 P1 112.1(6)
C13 C8 P1 117.9(6)
C9 C8 H8 105.6
C13 C8 H8 105.6
P1 C8 H8 105.6
C10 C9 C8 111.2(8)
C10 C9 H9 109.4
C8 C9 H9 109.4
C10 C9 H10 109.4
C8 C9 H10 109.4
H9 C9 H10 108.0
C11 C10 C9 111.1(8)
C11 C10 H11 109.4
C9 C10 H11 109.4
C11 C10 H12 109.4
C9 C10 H12 109.4
H11 C10 H12 108.0
C12 C11 C10 111.8(8)
C12 C11 H13 109.2
C10 C11 H13 109.2
C12 C11 H14 109.2
C10 C11 H14 109.2
H13 C11 H14 107.9
C11 C12 C13 112.0(8)
C11 C12 H15 109.2
C13 C12 H15 109.2
C11 C12 H16 109.2
C13 C12 H16 109.2
H15 C12 H16 107.9
C8 C13 C12 108.0(7)
C8 C13 H17 110.1
C12 C13 H17 110.1
C8 C13 H18 110.1
C12 C13 H18 110.1
H17 C13 H18 108.4
C15 C14 C19 110.6(7)
C15 C14 P1 107.9(5)
C19 C14 P1 113.5(6)
C15 C14 H19 108.2
C19 C14 H19 108.2
P1 C14 H19 108.2
C14 C15 C16 112.3(7)
C14 C15 H20 109.1
C16 C15 H20 109.1
C14 C15 H21 109.1
C16 C15 H21 109.1
H20 C15 H21 107.9
C17 C16 C15 110.8(8)
C17 C16 H22 109.5
C15 C16 H22 109.5
C17 C16 H23 109.5
C15 C16 H23 109.5
H22 C16 H23 108.1
C16 C17 C18 111.3(8)
C16 C17 H24 109.4
C18 C17 H24 109.4
C16 C17 H25 109.4
C18 C17 H25 109.4
H24 C17 H25 108.0
C17 C18 C19 111.3(7)
C17 C18 H26 109.4
C19 C18 H26 109.4
C17 C18 H27 109.4
C19 C18 H27 109.4
H26 C18 H27 108.0
C18 C19 C14 109.6(8)
C18 C19 H28 109.7
C14 C19 H28 109.7
C18 C19 H29 109.7
C14 C19 H29 109.7
H28 C19 H29 108.2
N1 C20 H30 109.5
N1 C20 H31 109.5
H30 C20 H31 109.5
N1 C20 H32 109.5
H30 C20 H32 109.5
H31 C20 H32 109.5
N1 C21 H33 109.5
N1 C21 H34 109.5
H33 C21 H34 109.5
N1 C21 H35 109.5
H33 C21 H35 109.5
H34 C21 H35 109.5
Si1 C22 H36 109.5
Si1 C22 H37 109.5
H36 C22 H37 109.5
Si1 C22 H38 109.5
H36 C22 H38 109.5
H37 C22 H38 109.5
Si1 C23 H39 109.5
Si1 C23 H40 109.5
H39 C23 H40 109.5
Si1 C23 H41 109.5
H39 C23 H41 109.5
H40 C23 H41 109.5
Si2 C24 H42 109.5
Si2 C24 H43 109.5
H42 C24 H43 109.5
Si2 C24 H44 109.5
H42 C24 H44 109.5
H43 C24 H44 109.5
Si2 C25 H45 109.5
Si2 C25 H46 109.5
H45 C25 H46 109.5
Si2 C25 H47 109.5
H45 C25 H47 109.5
H46 C25 H47 109.5
O1 C26 H48 109.5
O1 C26 H49 109.5
H48 C26 H49 109.5
O1 C26 H50 109.5
H48 C26 H50 109.5
H49 C26 H50 109.5
C28 C27 C32 117.5(11)
C28 C27 C33 121.8(12)
C32 C27 C33 120.7(11)
C27 C28 C29 123.4(11)
C27 C28 H51 118.3
C29 C28 H51 118.3
C30 C29 C28 118.2(11)
C30 C29 H52 120.9
C28 C29 H52 120.9
C29 C30 C31 120.5(13)
C29 C30 H53 119.8
C31 C30 H53 119.8
C30 C31 C32 119.6(12)
C30 C31 H54 120.2
C32 C31 H54 120.2
C27 C32 C31 120.9(10)
C27 C32 H55 119.6
C31 C32 H55 119.6
C27 C33 H56 109.5
C27 C33 H57 109.5
H56 C33 H57 109.5
C27 C33 H58 109.5
H56 C33 H58 109.5
H57 C33 H58 109.5

loop_
_geom_bond_atom_site_label_1
_geom_bond_atom_site_label_2
_geom_bond_distance
Ir1 Si2 2.267(2)
Ir1 P1 2.308(2)
Ir1 N1 2.319(7)
Ir1 Si1 2.336(2)
Ir1 Cl1 2.497(2)
Ir1 H1 1.44(15)
P1 C1 1.816(9)
P1 C14 1.849(8)
P1 C8 1.859(9)
Si1 O1 1.804(7)
Si1 C23 1.861(10)
Si1 C22 1.873(9)
Si1 Si2 2.694(3)
Si2 O1 1.810(6)
Si2 C25 1.861(10)
Si2 C24 1.893(10)
O1 C26 1.437(10)
N1 C2 1.476(11)
N1 C20 1.500(10)
N1 C21 1.507(11)
C1 C2 1.399(13)
C1 C6 1.408(12)
C2 C3 1.402(11)
C3 C4 1.377(14)
C3 H2 0.9500
C4 C5 1.393(14)
C4 H3 0.9500
C5 C6 1.384(12)
C5 C7 1.510(13)
C6 H4 0.9500
C7 H5 0.9800
C7 H6 0.9800
C7 H7 0.9800
C8 C9 1.532(12)
C8 C13 1.538(12)
C8 H8 1.0000
C9 C10 1.526(13)
C9 H9 0.9900
C9 H10 0.9900
C10 C11 1.511(14)
C10 H11 0.9900
C10 H12 0.9900
C11 C12 1.492(13)
C11 H13 0.9900
C11 H14 0.9900
C12 C13 1.542(12)
C12 H15 0.9900
C12 H16 0.9900
C13 H17 0.9900
C13 H18 0.9900
C14 C15 1.524(11)
C14 C19 1.534(12)
C14 H19 1.0000
C15 C16 1.537(12)
C15 H20 0.9900
C15 H21 0.9900
C16 C17 1.517(14)
C16 H22 0.9900
C16 H23 0.9900
C17 C18 1.520(13)
C17 H24 0.9900
C17 H25 0.9900
C18 C19 1.521(12)
C18 H26 0.9900
C18 H27 0.9900
C19 H28 0.9900
C19 H29 0.9900
C20 H30 0.9800
C20 H31 0.9800
C20 H32 0.9800
C21 H33 0.9800
C21 H34 0.9800
C21 H35 0.9800
C22 H36 0.9800
C22 H37 0.9800
C22 H38 0.9800
C23 H39 0.9800
C23 H40 0.9800
C23 H41 0.9800
C24 H42 0.9800
C24 H43 0.9800
C24 H44 0.9800
C25 H45 0.9800
C25 H46 0.9800
C25 H47 0.9800
C26 H48 0.9800
C26 H49 0.9800
C26 H50 0.9800
C27 C28 1.363(16)
C27 C32 1.371(17)
C27 C33 1.479(16)
C28 C29 1.395(16)
C28 H51 0.9500
C29 C30 1.363(17)
C29 H52 0.9500
C30 C31 1.377(18)
C30 H53 0.9500
C31 C32 1.405(19)
C31 H54 0.9500
C32 H55 0.9500
C33 H56 0.9800
C33 H57 0.9800
C33 H58 0.9800

loop_
_geom_torsion_atom_site_label_1
_geom_torsion_atom_site_label_2
_geom_torsion_atom_site_label_3
_geom_torsion_atom_site_label_4
_geom_torsion
Si2 Ir1 P1 C1 -172.2(3)
N1 Ir1 P1 C1 -0.2(3)
Si1 Ir1 P1 C1 -113.7(4)
Cl1 Ir1 P1 C1 90.6(3)
Si2 Ir1 P1 C14 68.6(3)
N1 Ir1 P1 C14 -119.3(4)
Si1 Ir1 P1 C14 127.2(5)
Cl1 Ir1 P1 C14 -28.5(3)
Si2 Ir1 P1 C8 -57.7(3)
N1 Ir1 P1 C8 114.3(3)
Si1 Ir1 P1 C8 0.8(5)
Cl1 Ir1 P1 C8 -154.9(3)
Si2 Ir1 Si1 O1 13.6(2)
P1 Ir1 Si1 O1 -48.0(4)
N1 Ir1 Si1 O1 -159.2(3)
Cl1 Ir1 Si1 O1 107.8(2)
Si2 Ir1 Si1 C23 -91.6(4)
P1 Ir1 Si1 C23 -153.2(5)
N1 Ir1 Si1 C23 95.6(4)
Cl1 Ir1 Si1 C23 2.6(4)
Si2 Ir1 Si1 C22 121.8(4)
P1 Ir1 Si1 C22 60.2(6)
N1 Ir1 Si1 C22 -51.0(5)
Cl1 Ir1 Si1 C22 -144.0(4)
P1 Ir1 Si1 Si2 -61.6(4)
N1 Ir1 Si1 Si2 -172.80(19)
Cl1 Ir1 Si1 Si2 94.23(9)
P1 Ir1 Si2 O1 154.9(2)
N1 Ir1 Si2 O1 40.6(13)
Si1 Ir1 Si2 O1 -13.6(2)
Cl1 Ir1 Si2 O1 -106.6(2)
P1 Ir1 Si2 C25 -97.3(4)
N1 Ir1 Si2 C25 148.4(13)
Si1 Ir1 Si2 C25 94.2(4)
Cl1 Ir1 Si2 C25 1.2(4)
P1 Ir1 Si2 C24 45.5(4)
N1 Ir1 Si2 C24 -68.8(13)
Si1 Ir1 Si2 C24 -123.0(4)
Cl1 Ir1 Si2 C24 144.0(4)
P1 Ir1 Si2 Si1 168.50(8)
N1 Ir1 Si2 Si1 54.2(12)
Cl1 Ir1 Si2 Si1 -92.98(8)
C23 Si1 Si2 O1 -83.7(4)
C22 Si1 Si2 O1 54.3(5)
Ir1 Si1 Si2 O1 159.4(3)
O1 Si1 Si2 C25 85.0(4)
C23 Si1 Si2 C25 1.3(5)
C22 Si1 Si2 C25 139.2(5)
Ir1 Si1 Si2 C25 -115.6(3)
O1 Si1 Si2 C24 -53.0(5)
C23 Si1 Si2 C24 -136.7(5)
C22 Si1 Si2 C24 1.2(6)
Ir1 Si1 Si2 C24 106.4(4)
O1 Si1 Si2 Ir1 -159.4(3)
C23 Si1 Si2 Ir1 116.9(3)
C22 Si1 Si2 Ir1 -105.2(4)
C23 Si1 O1 C26 -45.3(8)
C22 Si1 O1 C26 63.6(8)
Ir1 Si1 O1 C26 -170.0(7)
Si2 Si1 O1 C26 -153.7(8)
C23 Si1 O1 Si2 108.4(4)
C22 Si1 O1 Si2 -142.7(4)
Ir1 Si1 O1 Si2 -16.3(2)
C25 Si2 O1 C26 45.4(8)
C24 Si2 O1 C26 -63.4(8)
Ir1 Si2 O1 C26 169.9(7)
Si1 Si2 O1 C26 153.1(9)
C25 Si2 O1 Si1 -107.7(4)
C24 Si2 O1 Si1 143.6(4)
Ir1 Si2 O1 Si1 16.9(3)
Si2 Ir1 N1 C2 117.2(12)
P1 Ir1 N1 C2 1.5(5)
Si1 Ir1 N1 C2 169.5(5)
Cl1 Ir1 N1 C2 -95.5(5)
Si2 Ir1 N1 C20 -2.3(16)
P1 Ir1 N1 C20 -117.9(5)
Si1 Ir1 N1 C20 50.0(5)
Cl1 Ir1 N1 C20 145.1(5)
Si2 Ir1 N1 C21 -118.5(12)
P1 Ir1 N1 C21 125.8(5)
Si1 Ir1 N1 C21 -66.2(5)
Cl1 Ir1 N1 C21 28.9(5)
C14 P1 C1 C2 129.8(7)
C8 P1 C1 C2 -120.4(7)
Ir1 P1 C1 C2 -1.2(7)
C14 P1 C1 C6 -51.2(8)
C8 P1 C1 C6 58.6(8)
Ir1 P1 C1 C6 177.8(7)
C6 C1 C2 C3 -0.4(13)
P1 C1 C2 C3 178.6(7)
C6 C1 C2 N1 -176.3(7)
P1 C1 C2 N1 2.8(11)
C20 N1 C2 C1 117.1(9)
C21 N1 C2 C1 -127.1(8)
Ir1 N1 C2 C1 -2.9(10)
C20 N1 C2 C3 -58.8(10)
C21 N1 C2 C3 57.0(10)
Ir1 N1 C2 C3 -178.7(7)
C1 C2 C3 C4 0.1(14)
N1 C2 C3 C4 176.0(8)
C2 C3 C4 C5 -0.9(15)
C3 C4 C5 C6 1.9(14)
C3 C4 C5 C7 -177.9(9)
C4 C5 C6 C1 -2.3(14)
C7 C5 C6 C1 177.5(9)
C2 C1 C6 C5 1.6(13)
P1 C1 C6 C5 -177.4(7)
C1 P1 C8 C9 35.2(7)
C14 P1 C8 C9 145.2(6)
Ir1 P1 C8 C9 -78.8(6)
C1 P1 C8 C13 -92.6(7)
C14 P1 C8 C13 17.4(8)
Ir1 P1 C8 C13 153.4(6)
C13 C8 C9 C10 -59.4(9)
P1 C8 C9 C10 168.2(6)
C8 C9 C10 C11 55.3(11)
C9 C10 C11 C12 -53.3(11)
C10 C11 C12 C13 56.3(11)
C9 C8 C13 C12 59.9(9)
P1 C8 C13 C12 -170.8(6)
C11 C12 C13 C8 -59.3(10)
C1 P1 C14 C15 -169.0(7)
C8 P1 C14 C15 80.2(7)
Ir1 P1 C14 C15 -49.6(7)
C1 P1 C14 C19 -46.1(7)
C8 P1 C14 C19 -156.9(6)
Ir1 P1 C14 C19 73.3(6)
C19 C14 C15 C16 55.2(11)
P1 C14 C15 C16 179.8(7)
C14 C15 C16 C17 -53.5(12)
C15 C16 C17 C18 54.1(12)
C16 C17 C18 C19 -57.8(11)
C17 C18 C19 C14 58.6(11)
C15 C14 C19 C18 -57.1(9)
P1 C14 C19 C18 -178.4(6)
C32 C27 C28 C29 -1.4(15)
C33 C27 C28 C29 -179.8(10)
C27 C28 C29 C30 -0.2(16)
C28 C29 C30 C31 1.3(16)
C29 C30 C31 C32 -0.7(17)
C28 C27 C32 C31 2.0(15)
C33 C27 C32 C31 -179.6(11)
C30 C31 C32 C27 -1.0(16)
